data_4506619
loop_
_publ_author_name
'Cui, Jiehu'
'Li, Yizhi'
'Guo, Zijian'
'Zheng, Hegen'

_publ_section_title
;
 Six New Co-Coordination Polymers Based on a Tripodal Carboxylate
 Ligand
;
_journal_issue 7
_journal_name_full 'Crystal Growth &amp; Design'
_journal_page_first 3610
_journal_paper_doi 10.1021/cg3004323
_journal_volume 12
_journal_year 2012
_chemical_formula_moiety 'C54 H42 Co3 N2 O22'
_chemical_formula_sum 'C54 H42 Co3 N2 O22'
_chemical_formula_weight 1247.69
_chemical_name_systematic
; 
 ? 
;
_space_group_IT_number 14
_symmetry_cell_setting monoclinic
_symmetry_space_group_name_Hall '-P 2yn'
_symmetry_space_group_name_H-M 'P 1 21/n 1'
_atom_sites_solution_hydrogens geom
_atom_sites_solution_primary direct
_atom_sites_solution_secondary difmap
_audit_creation_method SHELXL-97
_cell_angle_alpha 90.00
_cell_angle_beta 116.758(4)
_cell_angle_gamma 90.00
_cell_formula_units_Z 2
_cell_length_a 17.403(3)
_cell_length_b 10.834(2)
_cell_length_c 17.981(3)
_cell_measurement_reflns_used 5296
_cell_measurement_temperature 273(2)
_cell_measurement_theta_max 24.1
_cell_measurement_theta_min 2.27
_cell_volume 3027.2(9)
_computing_cell_refinement 'SMART (Bruker, 2000)'
_computing_data_collection 'SMART (Bruker, 2000)'
_computing_data_reduction 'SMART (Bruker, 2000)'
_computing_molecular_graphics SHELXTL
_computing_publication_material SHELXTL
_computing_structure_refinement 'SHELXL-97 (Sheldrick, 2008)'
_computing_structure_solution 'SHELXS-97 (Sheldrick, 2008)'
_diffrn_ambient_temperature 273(2)
_diffrn_measured_fraction_theta_full 0.995
_diffrn_measured_fraction_theta_max 0.995
_diffrn_measurement_device_type 'phi and omega scans'
_diffrn_radiation_monochromator graphite
_diffrn_radiation_source 'fine-focus sealed tube'
_diffrn_radiation_type MoK\a
_diffrn_radiation_wavelength 0.71073
_diffrn_reflns_av_R_equivalents 0.1031
_diffrn_reflns_av_sigmaI/netI 0.0698
_diffrn_reflns_limit_h_max 15
_diffrn_reflns_limit_h_min -20
_diffrn_reflns_limit_k_max 12
_diffrn_reflns_limit_k_min -12
_diffrn_reflns_limit_l_max 21
_diffrn_reflns_limit_l_min -21
_diffrn_reflns_number 15883
_diffrn_reflns_theta_full 25.00
_diffrn_reflns_theta_max 25.00
_diffrn_reflns_theta_min 1.35
_exptl_absorpt_coefficient_mu 0.887
_exptl_absorpt_correction_T_max 0.837
_exptl_absorpt_correction_T_min 0.808
_exptl_absorpt_correction_type multi-scan
_exptl_absorpt_process_details 'SADABS; Bruker, 2000'
_exptl_crystal_colour red
_exptl_crystal_density_diffrn 1.369
_exptl_crystal_density_method 'not measured'
_exptl_crystal_description block
_exptl_crystal_F_000 1274
_exptl_crystal_size_max 0.30
_exptl_crystal_size_mid 0.20
_exptl_crystal_size_min 0.20
_platon_squeeze_details
;
;
_refine_diff_density_max 1.244
_refine_diff_density_min -0.851
_refine_diff_density_rms 0.119
_refine_ls_extinction_method none
_refine_ls_goodness_of_fit_ref 1.114
_refine_ls_hydrogen_treatment mixed
_refine_ls_matrix_type full
_refine_ls_number_parameters 375
_refine_ls_number_reflns 5296
_refine_ls_number_restraints 249
_refine_ls_restrained_S_all 1.136
_refine_ls_R_factor_all 0.0795
_refine_ls_R_factor_gt 0.0708
_refine_ls_shift/su_max 0.001
_refine_ls_shift/su_mean 0.000
_refine_ls_structure_factor_coef Fsqd
_refine_ls_weighting_details 'calc w=1/[\s^2^(Fo^2^)+(0.0856P)^2^+10.3212P] where P=(Fo^2^+2Fc^2^)/3'
_refine_ls_weighting_scheme calc
_refine_ls_wR_factor_gt 0.1919
_refine_ls_wR_factor_ref 0.1963
_reflns_number_gt 4474
_reflns_number_total 5296
_reflns_threshold_expression >2sigma(I)
_cod_duplicate_entry 4506307
_cod_data_source_file cg3004323_si_002.cif
_cod_data_source_block 3
_cod_original_cell_volume 3027.0(10)
_cod_original_sg_symbol_Hall -P2yn
_cod_original_sg_symbol_H-M P21/n
_cod_database_code 4506619

loop_
_symmetry_equiv_pos_as_xyz
'x, y, z'
'-x+1/2, y+1/2, -z+1/2'
'-x, -y, -z'
'x-1/2, -y-1/2, z-1/2'

loop_
_atom_site_label
_atom_site_type_symbol
_atom_site_fract_x
_atom_site_fract_y
_atom_site_fract_z
_atom_site_U_iso_or_equiv
_atom_site_adp_type
_atom_site_occupancy
_atom_site_symmetry_multiplicity
_atom_site_calc_flag
_atom_site_refinement_flags
C1 C 1.0292(3) 0.0265(5) 0.2717(3) 0.0252(11) Uani 1 1 d U
C2 C 0.9711(3) 0.0183(5) 0.3139(3) 0.0273(12) Uani 1 1 d U
C3 C 0.9473(4) -0.0963(6) 0.3296(4) 0.0350(13) Uani 1 1 d U
H3A H 0.9695 -0.1696 0.3163 0.042 Uiso 1 1 d R
C4 C 0.8915(4) -0.1053(6) 0.3646(4) 0.0439(15) Uani 1 1 d U
C5 C 0.8576(4) -0.0007(6) 0.3839(4) 0.0443(16) Uani 1 1 d U
H5A H 0.8184 -0.0073 0.4079 0.053 Uiso 1 1 d R
C6 C 0.8831(4) 0.1126(6) 0.3684(4) 0.0444(16) Uani 1 1 d U
C7 C 0.9398(4) 0.1235(6) 0.3338(4) 0.0368(14) Uani 1 1 d U
H7A H 0.9572 0.2037 0.3242 0.044 Uiso 1 1 d R
C8 C 0.8191(5) -0.2495(7) 0.4138(5) 0.0528(18) Uani 1 1 d U
C9 C 0.8507(5) -0.2339(7) 0.4973(5) 0.0555(19) Uani 1 1 d U
H9A H 0.9034 -0.1949 0.5274 0.067 Uiso 1 1 calc R
C10 C 0.8036(4) -0.2767(6) 0.5378(4) 0.0412(15) Uani 1 1 d U
H10A H 0.8259 -0.2676 0.5970 0.049 Uiso 1 1 d R
C11 C 0.7258(4) -0.3336(5) 0.4925(4) 0.0311(12) Uani 1 1 d U
C12 C 0.6936(4) -0.3467(7) 0.4076(4) 0.0471(16) Uani 1 1 d U
H12A H 0.6387 -0.3853 0.3759 0.057 Uiso 1 1 d R
C13 C 0.7417(5) -0.3033(8) 0.3689(5) 0.057(2) Uani 1 1 d U
H13A H 0.7198 -0.3114 0.3097 0.069 Uiso 1 1 d R
C14 C 0.6742(3) -0.3847(5) 0.5346(3) 0.0263(11) Uani 1 1 d U
C15 C 0.7971(5) 0.2290(7) 0.4174(5) 0.0543(19) Uani 1 1 d U
C16 C 0.8266(5) 0.2021(8) 0.5009(5) 0.062(2) Uani 1 1 d U
H16A H 0.8834 0.1690 0.5325 0.075 Uiso 1 1 d R
C17 C 0.7741(4) 0.2238(7) 0.5379(4) 0.0472(16) Uani 1 1 d U
H17A H 0.7936 0.2032 0.5955 0.057 Uiso 1 1 d R
C18 C 0.6932(4) 0.2727(5) 0.4929(4) 0.0328(13) Uani 1 1 d U
C19 C 0.6641(4) 0.2971(6) 0.4088(4) 0.0438(15) Uani 1 1 d U
H19A H 0.6070 0.3286 0.3766 0.053 Uiso 1 1 d R
C20 C 0.7169(5) 0.2759(7) 0.3716(5) 0.058(2) Uani 1 1 d U
H20A H 0.6976 0.2943 0.3137 0.069 Uiso 1 1 d R
C21 C 0.6357(3) 0.3018(5) 0.5343(3) 0.0259(11) Uani 1 1 d U
C22 C 1.2525(4) 0.0561(6) 0.3444(4) 0.0390(14) Uani 1 1 d U
H22A H 1.2042 0.0188 0.3441 0.047 Uiso 1 1 calc R
C23 C 1.3310(4) 0.0280(6) 0.4083(4) 0.0392(14) Uani 1 1 d U
H23A H 1.3352 -0.0256 0.4525 0.047 Uiso 1 1 d R
C24 C 1.4038(3) 0.0770(5) 0.4088(3) 0.0304(12) Uani 1 1 d U
C25 C 1.3933(4) 0.1611(5) 0.3475(4) 0.0350(13) Uani 1 1 d U
H25A H 1.4423 0.2020 0.3475 0.042 Uiso 1 1 d R
C26 C 1.3112(4) 0.1843(6) 0.2856(4) 0.0352(13) Uani 1 1 d U
H26A H 1.3052 0.2391 0.2435 0.042 Uiso 1 1 calc R
C27 C 1.4908(4) 0.0441(6) 0.4712(4) 0.0376(13) Uani 1 1 d U
Co1 Co 1.11684(4) 0.18883(6) 0.19316(4) 0.0222(2) Uani 1 1 d U
Co2 Co 1.0000 0.0000 0.0000 0.0202(3) Uani 1 2 d SU
H11A H 1.0967(18) 0.391(8) 0.237(4) 0.08(3) Uiso 1 1 d D
H11B H 1.182(2) 0.383(6) 0.2973(15) 0.034(17) Uiso 1 1 d D
N1 N 1.2403(3) 0.1332(4) 0.2825(3) 0.0300(10) Uani 1 1 d U
O1 O 1.0563(2) 0.1314(3) 0.2654(2) 0.0315(9) Uani 1 1 d U
O2 O 1.0444(3) -0.0718(4) 0.2453(3) 0.0438(11) Uani 1 1 d U
O3 O 0.8691(4) -0.2216(5) 0.3735(4) 0.0761(18) Uani 1 1 d U
O4 O 0.5941(2) -0.3958(4) 0.4879(2) 0.0322(9) Uani 1 1 d U
O5 O 0.7115(2) -0.4134(4) 0.6091(2) 0.0342(9) Uani 1 1 d U
O6 O 0.8519(4) 0.2226(5) 0.3802(4) 0.0787(18) Uani 1 1 d U
O7 O 0.5635(2) 0.3470(3) 0.4886(2) 0.0300(8) Uani 1 1 d U
O8 O 0.6661(2) 0.2755(4) 0.6099(2) 0.0307(9) Uani 1 1 d U
O9 O 1.0831(2) 0.0085(3) 0.1321(2) 0.0228(8) Uani 1 1 d U
H9B H 1.0595 -0.0333 0.1563 0.027 Uiso 1 1 d R
H9C H 1.1298 -0.0279 0.1412 0.027 Uiso 1 1 d R
O10 O 0.9995(2) 0.2731(4) 0.1166(2) 0.0373(9) Uani 1 1 d U
H10C H 1.0081 0.3343 0.0917 0.045 Uiso 1 1 d R
H10D H 0.9763 0.2996 0.1462 0.045 Uiso 1 1 d R
O11 O 1.1465(3) 0.3639(4) 0.2478(3) 0.0395(10) Uani 1 1 d DU

loop_
_atom_site_aniso_label
_atom_site_aniso_U_11
_atom_site_aniso_U_22
_atom_site_aniso_U_33
_atom_site_aniso_U_23
_atom_site_aniso_U_13
_atom_site_aniso_U_12
C1 0.023(2) 0.030(3) 0.030(3) 0.003(2) 0.019(2) 0.000(2)
C2 0.027(3) 0.034(3) 0.028(3) 0.002(2) 0.019(2) 0.000(2)
C3 0.046(3) 0.032(3) 0.046(3) -0.002(3) 0.037(3) -0.004(2)
C4 0.048(3) 0.047(4) 0.055(4) -0.002(3) 0.039(3) -0.009(3)
C5 0.052(4) 0.046(4) 0.059(4) 0.004(3) 0.046(3) -0.001(3)
C6 0.050(4) 0.047(4) 0.058(4) 0.010(3) 0.044(3) 0.011(3)
C7 0.043(3) 0.035(3) 0.052(3) 0.010(3) 0.039(3) 0.007(3)
C8 0.070(4) 0.043(4) 0.077(5) 0.000(3) 0.061(4) -0.014(3)
C9 0.046(4) 0.058(4) 0.077(5) -0.013(4) 0.040(4) -0.023(3)
C10 0.045(3) 0.040(3) 0.050(4) -0.003(3) 0.031(3) -0.013(3)
C11 0.029(3) 0.033(3) 0.036(3) -0.001(2) 0.018(2) -0.003(2)
C12 0.046(3) 0.062(4) 0.043(3) -0.003(3) 0.030(3) -0.016(3)
C13 0.072(5) 0.072(5) 0.047(4) 0.000(3) 0.043(4) -0.012(4)
C14 0.026(3) 0.021(3) 0.034(3) -0.005(2) 0.015(2) -0.006(2)
C15 0.068(4) 0.048(4) 0.081(5) 0.011(3) 0.063(4) 0.012(3)
C16 0.046(4) 0.077(5) 0.081(5) 0.021(4) 0.044(4) 0.023(4)
C17 0.043(3) 0.059(4) 0.053(4) 0.010(3) 0.033(3) 0.013(3)
C18 0.042(3) 0.029(3) 0.038(3) 0.000(2) 0.027(3) 0.006(2)
C19 0.050(4) 0.045(4) 0.048(4) 0.005(3) 0.032(3) 0.013(3)
C20 0.083(5) 0.059(4) 0.058(4) 0.013(3) 0.055(4) 0.018(4)
C21 0.029(3) 0.019(2) 0.034(3) -0.007(2) 0.019(2) -0.001(2)
C22 0.029(3) 0.039(3) 0.045(3) 0.010(3) 0.013(3) 0.001(3)
C23 0.037(3) 0.038(3) 0.040(3) 0.011(3) 0.015(3) 0.005(3)
C24 0.030(3) 0.022(3) 0.037(3) -0.007(2) 0.013(2) 0.002(2)
C25 0.033(3) 0.026(3) 0.046(3) 0.002(3) 0.018(3) -0.005(2)
C26 0.033(3) 0.035(3) 0.040(3) 0.009(2) 0.018(3) 0.002(2)
C27 0.035(3) 0.029(3) 0.041(3) 0.000(2) 0.010(3) 0.001(2)
Co1 0.0234(4) 0.0207(4) 0.0273(4) 0.0012(3) 0.0158(3) -0.0005(3)
Co2 0.0204(5) 0.0193(5) 0.0272(5) -0.0015(4) 0.0162(4) -0.0001(4)
N1 0.027(2) 0.029(2) 0.033(2) 0.001(2) 0.0130(19) 0.0024(19)
O1 0.042(2) 0.024(2) 0.045(2) -0.0006(17) 0.0342(19) -0.0012(16)
O2 0.065(3) 0.029(2) 0.066(3) 0.000(2) 0.055(2) -0.005(2)
O3 0.119(4) 0.051(3) 0.121(4) -0.013(3) 0.110(4) -0.028(3)
O4 0.0258(19) 0.036(2) 0.039(2) 0.0086(17) 0.0188(17) -0.0068(16)
O5 0.030(2) 0.042(2) 0.031(2) 0.0021(18) 0.0152(17) -0.0096(17)
O6 0.114(4) 0.052(3) 0.136(5) 0.027(3) 0.115(4) 0.028(3)
O7 0.0277(19) 0.029(2) 0.037(2) -0.0022(16) 0.0171(17) 0.0091(16)
O8 0.035(2) 0.033(2) 0.032(2) 0.0000(16) 0.0218(17) 0.0110(16)
O9 0.0263(18) 0.0197(18) 0.0311(19) 0.0014(14) 0.0207(16) 0.0009(14)
O10 0.037(2) 0.033(2) 0.040(2) -0.0023(18) 0.0160(18) 0.0068(17)
O11 0.042(2) 0.028(2) 0.042(3) -0.0033(19) 0.014(2) -0.0013(19)

loop_
_atom_type_symbol
_atom_type_description
_atom_type_scat_dispersion_real
_atom_type_scat_dispersion_imag
_atom_type_scat_source
C C 0.0033 0.0016 'International Tables Vol C Tables 4.2.6.8 and 6.1.1.4'
H H 0.0000 0.0000 'International Tables Vol C Tables 4.2.6.8 and 6.1.1.4'
N N 0.0061 0.0033 'International Tables Vol C Tables 4.2.6.8 and 6.1.1.4'
O O 0.0106 0.0060 'International Tables Vol C Tables 4.2.6.8 and 6.1.1.4'
Co Co 0.3494 0.9721 'International Tables Vol C Tables 4.2.6.8 and 6.1.1.4'

loop_
_geom_angle_atom_site_label_1
_geom_angle_atom_site_label_2
_geom_angle_atom_site_label_3
_geom_angle
_geom_angle_site_symmetry_1
_geom_angle_site_symmetry_3
O2 C1 O1 126.0(4) . .
O2 C1 C2 116.5(5) . .
O1 C1 C2 117.5(5) . .
C7 C2 C3 120.1(5) . .
C7 C2 C1 120.8(5) . .
C3 C2 C1 119.1(5) . .
C2 C3 C4 119.8(6) . .
C2 C3 H3A 120.1 . .
C4 C3 H3A 120.1 . .
O3 C4 C3 114.9(6) . .
O3 C4 C5 123.6(5) . .
C3 C4 C5 121.4(6) . .
C6 C5 C4 117.7(5) . .
C6 C5 H5A 121.1 . .
C4 C5 H5A 121.2 . .
O6 C6 C5 124.1(5) . .
O6 C6 C7 114.1(6) . .
C5 C6 C7 121.7(6) . .
C2 C7 C6 119.3(6) . .
C2 C7 H7A 120.6 . .
C6 C7 H7A 120.1 . .
C13 C8 C9 120.9(6) . .
C13 C8 O3 118.1(7) . .
C9 C8 O3 120.8(7) . .
C8 C9 C10 119.6(6) . .
C8 C9 H9A 120.2 . .
C10 C9 H9A 120.2 . .
C11 C10 C9 119.5(6) . .
C11 C10 H10A 120.2 . .
C9 C10 H10A 120.3 . .
C12 C11 C10 120.4(5) . .
C12 C11 C14 118.7(5) . .
C10 C11 C14 121.0(5) . .
C11 C12 C13 119.0(6) . .
C11 C12 H12A 120.2 . .
C13 C12 H12A 120.8 . .
C8 C13 C12 120.6(7) . .
C8 C13 H13A 119.5 . .
C12 C13 H13A 119.8 . .
O5 C14 O4 125.3(5) . .
O5 C14 C11 119.5(5) . .
O4 C14 C11 115.2(5) . .
C20 C15 C16 121.0(6) . .
C20 C15 O6 117.8(7) . .
C16 C15 O6 120.8(7) . .
C17 C16 C15 119.3(7) . .
C17 C16 H16A 120.6 . .
C15 C16 H16A 120.1 . .
C16 C17 C18 120.6(6) . .
C16 C17 H17A 119.7 . .
C18 C17 H17A 119.7 . .
C17 C18 C19 119.4(5) . .
C17 C18 C21 121.0(5) . .
C19 C18 C21 119.6(5) . .
C20 C19 C18 120.1(6) . .
C20 C19 H19A 120.1 . .
C18 C19 H19A 119.8 . .
C15 C20 C19 119.7(7) . .
C15 C20 H20A 119.9 . .
C19 C20 H20A 120.4 . .
O7 C21 O8 127.7(5) . .
O7 C21 C18 116.5(5) . .
O8 C21 C18 115.8(5) . .
N1 C22 C23 124.5(6) . .
N1 C22 H22A 117.8 . .
C23 C22 H22A 117.8 . .
C24 C23 C22 119.4(6) . .
C24 C23 H23A 120.2 . .
C22 C23 H23A 120.4 . .
C23 C24 C25 117.5(5) . .
C23 C24 C27 123.0(5) . .
C25 C24 C27 119.5(5) . .
C24 C25 C26 118.8(5) . .
C24 C25 H25A 120.4 . .
C26 C25 H25A 120.8 . .
N1 C26 C25 124.1(5) . .
N1 C26 H26A 118.0 . .
C25 C26 H26A 118.0 . .
C27 C27 C24 124.8(7) 3_856 .
O8 Co1 O10 92.40(16) 4_665 .
O8 Co1 O11 94.33(17) 4_665 .
O10 Co1 O11 82.78(17) . .
O8 Co1 O1 171.42(15) 4_665 .
O10 Co1 O1 85.61(16) . .
O11 Co1 O1 93.69(16) . .
O8 Co1 N1 89.60(17) 4_665 .
O10 Co1 N1 169.84(17) . .
O11 Co1 N1 87.14(18) . .
O1 Co1 N1 93.82(17) . .
O8 Co1 O9 84.76(14) 4_665 .
O10 Co1 O9 95.61(15) . .
O11 Co1 O9 178.12(16) . .
O1 Co1 O9 87.12(14) . .
N1 Co1 O9 94.50(16) . .
O7 Co2 O7 180.0(2) 4_665 2_645
O7 Co2 O4 93.25(15) 4_665 2_655
O7 Co2 O4 86.75(15) 2_645 2_655
O7 Co2 O4 86.75(15) 4_665 4_655
O7 Co2 O4 93.25(15) 2_645 4_655
O4 Co2 O4 180.0(2) 2_655 4_655
O7 Co2 O9 92.79(14) 4_665 3_755
O7 Co2 O9 87.21(14) 2_645 3_755
O4 Co2 O9 88.24(14) 2_655 3_755
O4 Co2 O9 91.76(14) 4_655 3_755
O7 Co2 O9 87.21(14) 4_665 .
O7 Co2 O9 92.79(14) 2_645 .
O4 Co2 O9 91.76(14) 2_655 .
O4 Co2 O9 88.24(14) 4_655 .
O9 Co2 O9 180.0 3_755 .
C22 N1 C26 115.6(5) . .
C22 N1 Co1 122.7(4) . .
C26 N1 Co1 121.3(4) . .
C1 O1 Co1 129.6(3) . .
C4 O3 C8 123.0(6) . .
C14 O4 Co2 131.7(3) . 2_645
C6 O6 C15 121.7(6) . .
C21 O7 Co2 132.6(3) . 2_655
C21 O8 Co1 129.4(3) . 4_566
Co2 O9 Co1 119.10(15) . .
Co2 O9 H9B 107.6 . .
Co1 O9 H9B 107.6 . .
Co2 O9 H9C 107.5 . .
Co1 O9 H9C 107.5 . .
H9B O9 H9C 107.0 . .
Co1 O10 H10C 109.6 . .
Co1 O10 H10D 109.5 . .
H10C O10 H10D 108.2 . .
Co1 O11 H11A 101(5) . .
Co1 O11 H11B 129(4) . .
H11A O11 H11B 109.6(18) . .

loop_
_geom_bond_atom_site_label_1
_geom_bond_atom_site_label_2
_geom_bond_distance
_geom_bond_site_symmetry_2
C1 O2 1.243(7) .
C1 O1 1.256(7) .
C1 C2 1.516(7) .
C2 C7 1.377(8) .
C2 C3 1.378(8) .
C3 C4 1.376(8) .
C3 H3A 0.9599 .
C4 O3 1.349(8) .
C4 C5 1.392(9) .
C5 C6 1.376(9) .
C5 H5A 0.9599 .
C6 O6 1.365(8) .
C6 C7 1.389(8) .
C7 H7A 0.9599 .
C8 C13 1.352(11) .
C8 C9 1.357(11) .
C8 O3 1.394(7) .
C9 C10 1.399(9) .
C9 H9A 0.9300 .
C10 C11 1.373(8) .
C10 H10A 0.9599 .
C11 C12 1.376(9) .
C11 C14 1.516(7) .
C12 C13 1.389(9) .
C12 H12A 0.9601 .
C13 H13A 0.9601 .
C14 O5 1.236(6) .
C14 O4 1.269(6) .
C15 C20 1.360(11) .
C15 C16 1.381(11) .
C15 O6 1.390(7) .
C16 C17 1.372(9) .
C16 H16A 0.9600 .
C17 C18 1.375(9) .
C17 H17A 0.9600 .
C18 C19 1.386(9) .
C18 C21 1.525(7) .
C19 C20 1.379(9) .
C19 H19A 0.9600 .
C20 H20A 0.9598 .
C21 O7 1.251(7) .
C21 O8 1.249(6) .
C22 N1 1.330(8) .
C22 C23 1.367(8) .
C22 H22A 0.9300 .
C23 C24 1.370(8) .
C23 H23A 0.9601 .
C24 C25 1.377(8) .
C24 C27 1.465(8) .
C25 C26 1.383(8) .
C25 H25A 0.9601 .
C26 N1 1.331(7) .
C26 H26A 0.9300 .
C27 C27 1.338(13) 3_856
Co1 O8 2.069(4) 4_665
Co1 O10 2.090(4) .
Co1 O11 2.090(4) .
Co1 O1 2.100(3) .
Co1 N1 2.110(4) .
Co1 O9 2.187(3) .
Co2 O7 2.053(3) 4_665
Co2 O7 2.053(3) 2_645
Co2 O4 2.080(3) 2_655
Co2 O4 2.080(3) 4_655
Co2 O9 2.156(3) 3_755
Co2 O9 2.156(3) .
O4 Co2 2.080(3) 2_645
O7 Co2 2.053(3) 2_655
O8 Co1 2.069(4) 4_566
O9 H9B 0.8501 .
O9 H9C 0.8501 .
O10 H10C 0.8501 .
O10 H10D 0.8499 .
O11 H11A 0.850(10) .
O11 H11B 0.851(10) .

loop_
_platon_squeeze_void_nr
_platon_squeeze_void_average_x
_platon_squeeze_void_average_y
_platon_squeeze_void_average_z
_platon_squeeze_void_volume
_platon_squeeze_void_count_electrons
_platon_squeeze_void_content
1 0.500 0.000 1.000 337 88 ' '
2 1.000 0.500 0.500 337 88 ' '
